data_7100829
loop_
_publ_author_name
'Richard Oakley'
'Alicea A. Leitch'
'Courtney E McKenzie'
'Robert W. Reed'
'John F. Richardson'
'Lenora D. Sawyer'

_publ_section_title
;
Bimodal association of a bis-1,2,3-dithiazolyl radical
;
_journal_name_full 'Chemical Communications'
_journal_paper_doi 10.1039/b517098b
_journal_year 2006
_chemical_formula_moiety 'C12 H10 N8 S8'
_chemical_formula_sum 'C12 H10 N8 S8'
_chemical_formula_weight 522.84
_chemical_name_common 'beta BPzEt dimer'
_space_group_IT_number 14
_symmetry_cell_setting monoclinic
_symmetry_space_group_name_Hall '-P 2ybc'
_symmetry_space_group_name_H-M 'P 1 21/c 1'
_cell_angle_alpha 90.00
_cell_angle_beta 94.050(5)
_cell_angle_gamma 90.00
_cell_formula_units_Z 2
_cell_length_a 4.5411(15)
_cell_length_b 7.583(2)
_cell_length_c 27.391(9)
_cell_measurement_temperature 298(2)
_cell_volume 940.9(5)
_diffrn_ambient_temperature 298(2)
_exptl_crystal_density_diffrn 1.845
_cod_original_sg_symbol_Hall -P2ybc
_cod_original_sg_symbol_H-M 'P 21/c'
_cod_database_code 7100829

loop_
_symmetry_equiv_pos_as_xyz
'x, y, z'
'-x, y+1/2, -z+1/2'
'-x, -y, -z'
'x, -y-1/2, z-1/2'

loop_
_atom_site_label
_atom_site_type_symbol
_atom_site_fract_x
_atom_site_fract_y
_atom_site_fract_z
_atom_site_U_iso_or_equiv
_atom_site_adp_type
_atom_site_occupancy
_atom_site_symmetry_multiplicity
_atom_site_calc_flag
_atom_site_refinement_flags
_atom_site_disorder_assembly
_atom_site_disorder_group
S1 S -0.3567(4) 0.9535(3) 0.21319(7) 0.0324(5) Uani 1 1 d . . .
S2 S -0.0870(5) 0.7606(3) 0.24607(7) 0.0315(5) Uani 1 1 d . . .
S3 S 0.5263(5) 0.3474(3) 0.13606(7) 0.0361(6) Uani 1 1 d . . .
S4 S 0.5131(4) 0.4467(3) 0.03682(7) 0.0303(5) Uani 1 1 d . . .
N1 N -0.0112(13) 0.7472(8) 0.1048(2) 0.0269(14) Uani 1 1 d . . .
N2 N -0.2961(14) 0.9123(8) 0.1560(2) 0.0319(15) Uani 1 1 d . . .
N3 N 0.2198(14) 0.5634(8) 0.1878(2) 0.0282(14) Uani 1 1 d . . .
N4 N 0.2784(13) 0.5949(8) 0.0548(2) 0.0272(14) Uani 1 1 d . . .
C1 C -0.1007(15) 0.7886(9) 0.1495(3) 0.0234(16) Uani 1 1 d . . .
C2 C 0.0323(16) 0.6911(9) 0.1906(3) 0.0240(16) Uani 1 1 d . . .
C3 C 0.3015(15) 0.5144(9) 0.1420(3) 0.0245(16) Uani 1 1 d . . .
C4 C 0.1958(15) 0.6139(10) 0.0990(3) 0.0258(16) Uani 1 1 d . . .
C5 C -0.1261(17) 0.8581(10) 0.0638(3) 0.0306(17) Uani 1 1 d . . .
H5A H -0.3362 0.8759 0.0661 0.037 Uiso 1 1 calc R . .
H5B H -0.0992 0.7974 0.0333 0.037 Uiso 1 1 calc R . .
C6 C 0.025(2) 1.0345(10) 0.0632(3) 0.043(2) Uani 1 1 d . . .
H6A H 0.0177 1.0896 0.0947 0.064 Uiso 1 1 calc R . .
H6B H -0.0735 1.1080 0.0386 0.064 Uiso 1 1 calc R . .
H6C H 0.2270 1.0186 0.0560 0.064 Uiso 1 1 calc R . .

loop_
_atom_site_aniso_label
_atom_site_aniso_U_11
_atom_site_aniso_U_22
_atom_site_aniso_U_33
_atom_site_aniso_U_23
_atom_site_aniso_U_13
_atom_site_aniso_U_12
S1 0.0365(11) 0.0302(10) 0.0318(11) -0.0049(9) 0.0118(8) 0.0051(9)
S2 0.0428(12) 0.0304(10) 0.0228(10) -0.0013(8) 0.0124(8) 0.0036(9)
S3 0.0484(13) 0.0300(10) 0.0306(11) 0.0000(9) 0.0069(9) 0.0142(10)
S4 0.0381(11) 0.0282(10) 0.0256(10) -0.0035(8) 0.0095(8) 0.0035(9)
N1 0.036(4) 0.024(3) 0.022(3) 0.004(3) 0.005(3) 0.007(3)
N2 0.041(4) 0.027(3) 0.028(3) -0.008(3) 0.005(3) 0.008(3)
N3 0.039(4) 0.023(3) 0.023(3) 0.005(3) 0.008(3) 0.006(3)
N4 0.035(4) 0.022(3) 0.025(3) -0.002(3) 0.009(3) -0.001(3)
C1 0.027(4) 0.018(4) 0.025(4) -0.004(3) 0.001(3) -0.006(3)
C2 0.030(4) 0.018(3) 0.024(4) -0.002(3) 0.009(3) -0.006(3)
C3 0.027(4) 0.021(4) 0.026(4) -0.002(3) 0.004(3) -0.001(3)
C4 0.022(4) 0.029(4) 0.026(4) -0.006(3) 0.002(3) -0.002(3)
C5 0.037(4) 0.036(4) 0.019(4) 0.003(3) 0.001(3) 0.009(4)
C6 0.057(6) 0.027(4) 0.046(5) 0.003(4) 0.011(4) 0.000(4)

loop_
_geom_bond_atom_site_label_1
_geom_bond_atom_site_label_2
_geom_bond_distance
_geom_bond_site_symmetry_2
_geom_bond_publ_flag
S1 N2 1.640(6) . no
S1 S2 2.073(3) . no
S2 C2 1.730(7) . no
S2 S1 3.226(3) 2_545 no
S3 C3 1.641(7) . no
S4 N4 1.648(6) . no
S4 S4 2.168(4) 3_665 no
N1 C1 1.354(9) . no
N1 C4 1.397(9) . no
N1 C5 1.468(9) . no
N2 C1 1.312(9) . no
N3 C2 1.295(9) . no
N3 C3 1.386(8) . no
N3 S1 2.862(6) 2_545 no
N3 S2 3.011(6) 2_545 no
N4 C4 1.300(9) . no
C1 C2 1.444(10) . no
C3 C4 1.451(10) . no
C5 C6 1.504(11) . no
C5 H5A 0.9700 . no
C5 H5B 0.9700 . no
C6 H6A 0.9600 . no
C6 H6B 0.9600 . no
C6 H6C 0.9600 . no
